data_2016800
loop_
_publ_author_name
'Li, Rongqing'
'Zhao, Pusu'
'Tang, Guodong'
'Tang, Xiaoling'

_publ_section_title
Di-\m-chlorido-bis({2-[1-(2-pyridylethylimino)ethyl]pyrrolato-\k^3^<i>N</i>,<i>N</i>',<i>N</i>''}copper(II))
_journal_coeditor_code GD3235
_journal_issue 10
_journal_name_full 'Acta Crystallographica Section C'
_journal_page_first m339
_journal_page_last m341
_journal_paper_doi 10.1107/S0108270108028783
_journal_volume 64
_journal_year 2008
_chemical_formula_iupac '[Cu2 Cl2 (C13 H14 N3)2]'
_chemical_formula_moiety 'C26 H28 Cl2 Cu2 N6'
_chemical_formula_sum 'C26 H28 Cl2 Cu2 N6'
_chemical_formula_weight 622.54
_chemical_name_systematic
;
Bis(\m~2~-chlorido)-bis{2-[1-(2-pyridylethylimino)ethyl]pyrrolato-
\k^3^<i>N</i>,<i>N</i>',<i>N</i>''}dicopper(II)
;
_space_group_IT_number 2
_symmetry_cell_setting triclinic
_symmetry_space_group_name_Hall '-P 1'
_symmetry_space_group_name_H-M 'P -1'
_atom_sites_solution_hydrogens geom
_atom_sites_solution_primary direct
_atom_sites_solution_secondary difmap
_audit_creation_method SHELXL97
_cell_angle_alpha 91.973(8)
_cell_angle_beta 93.386(9)
_cell_angle_gamma 92.464(8)
_cell_formula_units_Z 1
_cell_length_a 8.122(2)
_cell_length_b 8.412(3)
_cell_length_c 9.240(3)
_cell_measurement_reflns_used 2087
_cell_measurement_temperature 213(2)
_cell_measurement_theta_max 25.3
_cell_measurement_theta_min 3.2
_cell_volume 629.2(3)
_computing_cell_refinement
;
CrystalClear (Molecular Structure Corporation & Rigaku, 2001)
;
_computing_data_collection
;
CrystalClear (Molecular Structure Corporation & Rigaku, 2001)
;
_computing_data_reduction
;
CrystalStructure (Molecular Structure Corporation & Rigaku, 2004)
;
_computing_molecular_graphics 'SHELXL97 (Sheldrick, 2008)'
_computing_publication_material 'SHELXL97 (Sheldrick, 2008)'
_computing_structure_refinement 'SHELXL97 (Sheldrick, 2008)'
_computing_structure_solution 'SHELXS97 (Sheldrick, 2008)'
_diffrn_ambient_temperature 213(2)
_diffrn_detector_area_resol_mean 7.31
_diffrn_measured_fraction_theta_full 0.995
_diffrn_measured_fraction_theta_max 0.995
_diffrn_measurement_device_type 'Rigaku Mercury CCD'
_diffrn_measurement_method \w
_diffrn_radiation_monochromator graphite
_diffrn_radiation_source 'fine-focus sealed tube'
_diffrn_radiation_type MoK\a
_diffrn_radiation_wavelength 0.71070
_diffrn_reflns_av_R_equivalents 0.0364
_diffrn_reflns_av_sigmaI/netI 0.0469
_diffrn_reflns_limit_h_max 9
_diffrn_reflns_limit_h_min -9
_diffrn_reflns_limit_k_max 10
_diffrn_reflns_limit_k_min -9
_diffrn_reflns_limit_l_max 11
_diffrn_reflns_limit_l_min -11
_diffrn_reflns_number 6145
_diffrn_reflns_theta_full 25.34
_diffrn_reflns_theta_max 25.34
_diffrn_reflns_theta_min 3.22
_exptl_absorpt_coefficient_mu 1.931
_exptl_absorpt_correction_T_max 0.908
_exptl_absorpt_correction_T_min 0.531
_exptl_absorpt_correction_type multi-scan
_exptl_absorpt_process_details '(Jacobson, 1998)'
_exptl_crystal_colour green-blue
_exptl_crystal_density_diffrn 1.643
_exptl_crystal_density_method 'not measured'
_exptl_crystal_description block
_exptl_crystal_F_000 318
_exptl_crystal_size_max 0.42
_exptl_crystal_size_mid 0.20
_exptl_crystal_size_min 0.05
_refine_diff_density_max 0.533
_refine_diff_density_min -0.346
_refine_ls_extinction_method none
_refine_ls_goodness_of_fit_ref 1.133
_refine_ls_hydrogen_treatment constr
_refine_ls_matrix_type full
_refine_ls_number_parameters 165
_refine_ls_number_reflns 2286
_refine_ls_number_restraints 0
_refine_ls_restrained_S_all 1.133
_refine_ls_R_factor_all 0.0517
_refine_ls_R_factor_gt 0.0401
_refine_ls_shift/su_max 0.000
_refine_ls_shift/su_mean 0.000
_refine_ls_structure_factor_coef Fsqd
_refine_ls_weighting_details 'calc w = 1/[\s^2^(Fo^2^)+(0.0281P)^2^+0.5114P] where P=(Fo^2^+2Fc^2^)/3'
_refine_ls_weighting_scheme calc
_refine_ls_wR_factor_gt 0.0792
_refine_ls_wR_factor_ref 0.0847
_reflns_number_gt 1939
_reflns_number_total 2286
_reflns_threshold_expression I>2\s(I)
_cod_data_source_file gd3235.cif
_cod_data_source_block I
_cod_database_code 2016800
_cod_database_fobs_code 2016800

loop_
_symmetry_equiv_pos_as_xyz
'x, y, z'
'-x, -y, -z'

loop_
_atom_site_type_symbol
_atom_site_label
_atom_site_fract_x
_atom_site_fract_y
_atom_site_fract_z
_atom_site_U_iso_or_equiv
_atom_site_adp_type
_atom_site_calc_flag
_atom_site_refinement_flags
_atom_site_occupancy
Cu Cu1 0.47083(5) 0.02517(5) 0.18855(4) 0.02431(15) Uani d . 1
Cl Cl1 0.67831(10) 0.11924(10) 0.04848(9) 0.0263(2) Uani d . 1
N N1 0.6040(3) -0.1449(3) 0.2636(3) 0.0252(7) Uani d . 1
N N2 0.3179(3) -0.0567(3) 0.3349(3) 0.0228(6) Uani d . 1
N N3 0.3426(3) 0.2280(3) 0.1740(3) 0.0242(6) Uani d . 1
C C1 0.7456(4) -0.2176(4) 0.2406(4) 0.0296(8) Uani d . 1
H H1 0.8160 -0.1930 0.1665 0.036 Uiso calc R 1
C C2 0.7729(5) -0.3335(4) 0.3409(4) 0.0334(9) Uani d . 1
H H2 0.8629 -0.4001 0.3470 0.040 Uiso calc R 1
C C3 0.6419(5) -0.3322(4) 0.4309(4) 0.0309(9) Uani d . 1
H H3 0.6257 -0.3977 0.5097 0.037 Uiso calc R 1
C C4 0.5394(4) -0.2152(4) 0.3813(4) 0.0232(8) Uani d . 1
C C5 0.3788(4) -0.1650(4) 0.4159(4) 0.0251(8) Uani d . 1
C C6 0.1539(4) -0.0004(4) 0.3542(4) 0.0319(9) Uani d . 1
H H6A 0.1583 0.0793 0.4343 0.038 Uiso calc R 1
H H6B 0.0798 -0.0893 0.3782 0.038 Uiso calc R 1
C C7 0.0886(4) 0.0727(4) 0.2152(4) 0.0294(8) Uani d . 1
H H7A 0.0999 -0.0026 0.1335 0.035 Uiso calc R 1
H H7B -0.0293 0.0906 0.2218 0.035 Uiso calc R 1
C C8 0.1770(4) 0.2272(4) 0.1861(4) 0.0275(8) Uani d . 1
C C9 0.0917(5) 0.3663(5) 0.1745(4) 0.0383(10) Uani d . 1
H H9 -0.0234 0.3631 0.1811 0.046 Uiso calc R 1
C C10 0.1749(5) 0.5083(5) 0.1534(4) 0.0415(10) Uani d . 1
H H10 0.1174 0.6025 0.1451 0.050 Uiso calc R 1
C C11 0.3434(5) 0.5108(4) 0.1447(4) 0.0336(9) Uani d . 1
H H11 0.4040 0.6066 0.1326 0.040 Uiso calc R 1
C C12 0.4205(5) 0.3698(4) 0.1542(4) 0.0283(8) Uani d . 1
H H12 0.5354 0.3718 0.1464 0.034 Uiso calc R 1
C C13 0.2892(5) -0.2385(5) 0.5360(4) 0.0347(9) Uani d . 1
H H13A 0.2585 -0.1554 0.6034 0.052 Uiso calc R 1
H H13B 0.3605 -0.3106 0.5867 0.052 Uiso calc R 1
H H13C 0.1905 -0.2970 0.4957 0.052 Uiso calc R 1

loop_
_atom_site_aniso_label
_atom_site_aniso_U_11
_atom_site_aniso_U_22
_atom_site_aniso_U_33
_atom_site_aniso_U_12
_atom_site_aniso_U_13
_atom_site_aniso_U_23
Cu1 0.0218(2) 0.0254(3) 0.0263(3) 0.00143(17) 0.00315(18) 0.00524(18)
Cl1 0.0213(4) 0.0301(5) 0.0277(5) -0.0012(4) 0.0033(4) 0.0043(4)
N1 0.0226(16) 0.0242(16) 0.0293(17) 0.0005(12) 0.0037(13) 0.0046(12)
N2 0.0251(15) 0.0206(15) 0.0230(16) 0.0020(12) 0.0038(13) 0.0012(12)
N3 0.0252(16) 0.0260(16) 0.0214(15) -0.0014(13) 0.0004(13) 0.0039(12)
C1 0.026(2) 0.027(2) 0.036(2) -0.0001(16) 0.0038(17) -0.0008(16)
C2 0.028(2) 0.029(2) 0.044(2) 0.0067(16) 0.0006(18) 0.0033(17)
C3 0.038(2) 0.026(2) 0.029(2) 0.0011(16) -0.0016(17) 0.0046(15)
C4 0.0278(19) 0.0218(18) 0.0196(18) -0.0015(15) -0.0003(15) -0.0021(14)
C5 0.030(2) 0.0237(18) 0.0208(18) -0.0061(15) 0.0019(16) -0.0018(14)
C6 0.025(2) 0.033(2) 0.039(2) 0.0004(16) 0.0056(17) 0.0033(17)
C7 0.0206(19) 0.035(2) 0.032(2) 0.0020(16) 0.0021(16) -0.0001(16)
C8 0.0247(19) 0.035(2) 0.0232(19) 0.0032(16) 0.0012(16) -0.0003(15)
C9 0.029(2) 0.043(3) 0.044(2) 0.0130(19) 0.0019(19) 0.0046(19)
C10 0.052(3) 0.030(2) 0.043(2) 0.015(2) 0.001(2) 0.0021(18)
C11 0.052(3) 0.025(2) 0.025(2) 0.0031(18) 0.0066(19) 0.0057(15)
C12 0.033(2) 0.029(2) 0.0227(19) -0.0005(17) 0.0020(16) 0.0018(15)
C13 0.040(2) 0.038(2) 0.027(2) 0.0008(18) 0.0084(18) 0.0097(17)

loop_
_atom_type_symbol
_atom_type_description
_atom_type_scat_dispersion_real
_atom_type_scat_dispersion_imag
_atom_type_scat_source
C C 0.0033 0.0016 'International Tables Vol C Tables 4.2.6.8 and 6.1.1.4'
H H 0.0000 0.0000 'International Tables Vol C Tables 4.2.6.8 and 6.1.1.4'
Cl Cl 0.1484 0.1585 'International Tables Vol C Tables 4.2.6.8 and 6.1.1.4'
Cu Cu 0.3201 1.2651 'International Tables Vol C Tables 4.2.6.8 and 6.1.1.4'
N N 0.0061 0.0033 'International Tables Vol C Tables 4.2.6.8 and 6.1.1.4'

loop_
_geom_angle_atom_site_label_1
_geom_angle_atom_site_label_2
_geom_angle_atom_site_label_3
_geom_angle_site_symmetry_3
_geom_angle
N1 Cu1 N2 . 81.45(11)
N1 Cu1 N3 . 162.52(11)
N2 Cu1 N3 . 90.17(11)
N1 Cu1 Cl1 . 92.66(9)
N2 Cu1 Cl1 . 171.19(8)
N3 Cu1 Cl1 . 93.70(8)
N1 Cu1 Cl1 2_655 101.06(9)
N2 Cu1 Cl1 2_655 98.38(8)
N3 Cu1 Cl1 2_655 95.30(8)
Cl1 Cu1 Cl1 2_655 89.15(4)
Cu1 Cl1 Cu1 2_655 90.85(4)
C1 N1 C4 . 106.2(3)
C1 N1 Cu1 . 140.7(2)
C4 N1 Cu1 . 113.0(2)
C5 N2 C6 . 121.2(3)
C5 N2 Cu1 . 114.2(2)
C6 N2 Cu1 . 124.6(2)
C12 N3 C8 . 117.1(3)
C12 N3 Cu1 . 121.0(2)
C8 N3 Cu1 . 121.9(2)
N1 C1 C2 . 110.7(3)
N1 C1 H1 . 124.7
C2 C1 H1 . 124.7
C1 C2 C3 . 106.8(3)
C1 C2 H2 . 126.6
C3 C2 H2 . 126.6
C4 C3 C2 . 106.4(3)
C4 C3 H3 . 126.8
C2 C3 H3 . 126.8
N1 C4 C3 . 109.9(3)
N1 C4 C5 . 115.2(3)
C3 C4 C5 . 134.6(3)
N2 C5 C4 . 115.6(3)
N2 C5 C13 . 123.4(3)
C4 C5 C13 . 121.0(3)
N2 C6 C7 . 109.5(3)
N2 C6 H6A . 109.8
C7 C6 H6A . 109.8
N2 C6 H6B . 109.8
C7 C6 H6B . 109.8
H6A C6 H6B . 108.2
C8 C7 C6 . 112.8(3)
C8 C7 H7A . 109.0
C6 C7 H7A . 109.0
C8 C7 H7B . 109.0
C6 C7 H7B . 109.0
H7A C7 H7B . 107.8
N3 C8 C9 . 121.0(3)
N3 C8 C7 . 118.2(3)
C9 C8 C7 . 120.8(3)
C10 C9 C8 . 120.3(4)
C10 C9 H9 . 119.9
C8 C9 H9 . 119.9
C9 C10 C11 . 119.0(3)
C9 C10 H10 . 120.5
C11 C10 H10 . 120.5
C12 C11 C10 . 118.1(4)
C12 C11 H11 . 120.9
C10 C11 H11 . 120.9
N3 C12 C11 . 124.4(3)
N3 C12 H12 . 117.8
C11 C12 H12 . 117.8
C5 C13 H13A . 109.5
C5 C13 H13B . 109.5
H13A C13 H13B . 109.5
C5 C13 H13C . 109.5
H13A C13 H13C . 109.5
H13B C13 H13C . 109.5

loop_
_geom_bond_atom_site_label_1
_geom_bond_atom_site_label_2
_geom_bond_site_symmetry_2
_geom_bond_distance
_geom_bond_publ_flag
Cu1 N1 . 1.952(3) yes
Cu1 N2 . 2.009(3) yes
Cu1 N3 . 2.041(3) yes
Cu1 Cl1 . 2.3139(10) yes
Cu1 Cl1 2_655 2.6676(11) yes
Cl1 Cu1 2_655 2.6676(11) ?
N1 C1 . 1.350(4) ?
N1 C4 . 1.375(4) ?
N2 C5 . 1.295(4) ?
N2 C6 . 1.451(4) ?
N3 C12 . 1.349(4) ?
N3 C8 . 1.356(4) ?
C1 C2 . 1.384(5) ?
C1 H1 . 0.9400 ?
C2 C3 . 1.389(5) ?
C2 H2 . 0.9400 ?
C3 C4 . 1.388(5) ?
C3 H3 . 0.9400 ?
C4 C5 . 1.439(5) ?
C5 C13 . 1.499(5) ?
C6 C7 . 1.520(5) ?
C6 H6A . 0.9800 ?
C6 H6B . 0.9800 ?
C7 C8 . 1.498(5) ?
C7 H7A . 0.9800 ?
C7 H7B . 0.9800 ?
C8 C9 . 1.389(5) ?
C9 C10 . 1.372(6) ?
C9 H9 . 0.9400 ?
C10 C11 . 1.376(6) ?
C10 H10 . 0.9400 ?
C11 C12 . 1.368(5) ?
C11 H11 . 0.9400 ?
C12 H12 . 0.9400 ?
C13 H13A . 0.9700 ?
C13 H13B . 0.9700 ?
C13 H13C . 0.9700 ?

loop_
_geom_hbond_atom_site_label_D
_geom_hbond_atom_site_label_H
_geom_hbond_atom_site_label_A
_geom_hbond_site_symmetry_A
_geom_hbond_distance_DH
_geom_hbond_distance_HA
_geom_hbond_distance_DA
_geom_hbond_angle_DHA
C7 H7A Cl1 2_655 0.98 2.73 3.559(4) 143.1
C7 H7B Cl1 1_455 0.98 2.81 3.630(4) 141.8

loop_
_geom_torsion_atom_site_label_1
_geom_torsion_atom_site_label_2
_geom_torsion_atom_site_label_3
_geom_torsion_atom_site_label_4
_geom_torsion_site_symmetry_1
_geom_torsion_site_symmetry_4
_geom_torsion
N1 Cu1 Cl1 Cu1 . 2_655 101.03(9)
N3 Cu1 Cl1 Cu1 . 2_655 -95.26(8)
Cl1 Cu1 Cl1 Cu1 2_655 2_655 0.0
N2 Cu1 N1 C1 . . 175.1(4)
N3 Cu1 N1 C1 . . -122.7(4)
Cl1 Cu1 N1 C1 . . -11.5(4)
Cl1 Cu1 N1 C1 2_655 . 78.2(4)
N2 Cu1 N1 C4 . . -7.0(2)
N3 Cu1 N1 C4 . . 55.1(5)
Cl1 Cu1 N1 C4 . . 166.4(2)
Cl1 Cu1 N1 C4 2_655 . -104.0(2)
N1 Cu1 N2 C5 . . 6.1(2)
N3 Cu1 N2 C5 . . -158.5(2)
Cl1 Cu1 N2 C5 2_655 . 106.1(2)
N1 Cu1 N2 C6 . . -175.2(3)
N3 Cu1 N2 C6 . . 20.2(3)
Cl1 Cu1 N2 C6 2_655 . -75.1(3)
N1 Cu1 N3 C12 . . 83.5(5)
N2 Cu1 N3 C12 . . 144.5(3)
Cl1 Cu1 N3 C12 . . -27.6(2)
Cl1 Cu1 N3 C12 2_655 . -117.1(2)
N1 Cu1 N3 C8 . . -95.3(4)
N2 Cu1 N3 C8 . . -34.3(3)
Cl1 Cu1 N3 C8 . . 153.6(2)
Cl1 Cu1 N3 C8 2_655 . 64.1(3)
C4 N1 C1 C2 . . 0.2(4)
Cu1 N1 C1 C2 . . 178.1(3)
N1 C1 C2 C3 . . -0.1(4)
C1 C2 C3 C4 . . 0.1(4)
C1 N1 C4 C3 . . -0.1(4)
Cu1 N1 C4 C3 . . -178.7(2)
C1 N1 C4 C5 . . -174.3(3)
Cu1 N1 C4 C5 . . 7.1(4)
C2 C3 C4 N1 . . 0.0(4)
C2 C3 C4 C5 . . 172.7(4)
C6 N2 C5 C4 . . 177.3(3)
Cu1 N2 C5 C4 . . -3.9(4)
C6 N2 C5 C13 . . -1.2(5)
Cu1 N2 C5 C13 . . 177.6(3)
N1 C4 C5 N2 . . -2.0(4)
C3 C4 C5 N2 . . -174.4(4)
N1 C4 C5 C13 . . 176.4(3)
C3 C4 C5 C13 . . 4.1(6)
C5 N2 C6 C7 . . -158.0(3)
Cu1 N2 C6 C7 . . 23.3(4)
N2 C6 C7 C8 . . -70.1(4)
C12 N3 C8 C9 . . 1.7(5)
Cu1 N3 C8 C9 . . -179.4(3)
C12 N3 C8 C7 . . -177.1(3)
Cu1 N3 C8 C7 . . 1.7(4)
C6 C7 C8 N3 . . 58.4(4)
C6 C7 C8 C9 . . -120.5(4)
N3 C8 C9 C10 . . -1.4(6)
C7 C8 C9 C10 . . 177.5(4)
C8 C9 C10 C11 . . -0.3(6)
C9 C10 C11 C12 . . 1.5(6)
C8 N3 C12 C11 . . -0.5(5)
Cu1 N3 C12 C11 . . -179.4(3)
C10 C11 C12 N3 . . -1.1(6)
